data_7120311
loop_
_publ_author_name
'Mukherjee, Chandan'
'Paul, Ganesh Chandra'
'Ghorai, Samir'

_publ_section_title
;
 Monoradical-Containing Four-Coordinate Co(III) Complexes: Homolytic S-S,
 Se-Se Bond Cleavage and Catalytic Isocyanate to Urea Conversion Under
 Sunlight
;
_journal_name_full 'Chem. Commun.'
_journal_paper_doi 10.1039/C7CC03486E
_journal_year 2017
_chemical_compound_source Synthesis
_chemical_formula_moiety 'C58 H63 Co N2 O2 S'
_chemical_formula_sum 'C58 H63 Co N2 O2 S'
_chemical_formula_weight 911.09
_chemical_name_systematic Unknown
_space_group_IT_number 14
_symmetry_cell_setting monoclinic
_symmetry_Int_Tables_number 14
_symmetry_space_group_name_Hall '-P 2yn'
_symmetry_space_group_name_H-M 'P 1 21/n 1'
_atom_sites_solution_hydrogens geom
_atom_sites_solution_primary direct
_atom_sites_solution_secondary difmap
_audit_creation_method SHELXL-97
_audit_update_record
;
2017-05-04 deposited with the CCDC.
2017-06-20 downloaded from the CCDC.
;
_cell_angle_alpha 90.00
_cell_angle_beta 92.1863(17)
_cell_angle_gamma 90.00
_cell_formula_units_Z 8
_cell_length_a 13.2465(3)
_cell_length_b 16.1975(4)
_cell_length_c 48.3989(8)
_cell_measurement_reflns_used 48525
_cell_measurement_temperature 293(2)
_cell_measurement_theta_max 25.00
_cell_measurement_theta_min 3.03
_cell_volume 10376.9(4)
_computing_cell_refinement 'CrysAlisPro, Agilent Technologies'
_computing_data_collection 'CrysAlisPro, Agilent Technologies'
_computing_data_reduction 'CrysAlisPro, Agilent Technologies'
_computing_molecular_graphics 'Bruker SHELXTL'
_computing_publication_material 'Bruker SHELXTL'
_computing_structure_refinement 'SHELXL-97 (Sheldrick, 1997)'
_computing_structure_solution 'SHELXS-97 (Sheldrick, 1990)'
_diffrn_ambient_temperature 293(2)
_diffrn_measured_fraction_theta_full 0.998
_diffrn_measured_fraction_theta_max 0.998
_diffrn_measurement_device_type 'SuperNova, Single source at offset), Eos'
_diffrn_measurement_method 'phi and omega scans'
_diffrn_radiation_monochromator graphite
_diffrn_radiation_probe x-ray
_diffrn_radiation_type MoK\a
_diffrn_radiation_wavelength 0.71073
_diffrn_reflns_av_R_equivalents 0.0363
_diffrn_reflns_av_sigmaI/netI 0.0518
_diffrn_reflns_limit_h_max 15
_diffrn_reflns_limit_h_min -15
_diffrn_reflns_limit_k_max 15
_diffrn_reflns_limit_k_min -19
_diffrn_reflns_limit_l_max 41
_diffrn_reflns_limit_l_min -57
_diffrn_reflns_number 42074
_diffrn_reflns_theta_full 25.00
_diffrn_reflns_theta_max 25.00
_diffrn_reflns_theta_min 3.03
_diffrn_source 'fine-focus sealed tube'
_exptl_absorpt_coefficient_mu 0.413
_exptl_absorpt_correction_T_max 0.960
_exptl_absorpt_correction_T_min 0.928
_exptl_absorpt_correction_type multi-scan
_exptl_absorpt_process_details SADABS
_exptl_crystal_colour 'Dark Blue'
_exptl_crystal_density_diffrn 1.166
_exptl_crystal_density_method 'not measured'
_exptl_crystal_description Needle
_exptl_crystal_F_000 3872
_exptl_crystal_recrystallization_method 'Ether and acetonitrile'
_exptl_crystal_size_max 0.20
_exptl_crystal_size_mid 0.15
_exptl_crystal_size_min 0.10
_refine_diff_density_max 0.498
_refine_diff_density_min -0.332
_refine_diff_density_rms 0.045
_refine_ls_extinction_method none
_refine_ls_goodness_of_fit_ref 1.076
_refine_ls_hydrogen_treatment mixed
_refine_ls_matrix_type full
_refine_ls_number_parameters 1177
_refine_ls_number_reflns 18243
_refine_ls_number_restraints 0
_refine_ls_restrained_S_all 1.076
_refine_ls_R_factor_all 0.0764
_refine_ls_R_factor_gt 0.0581
_refine_ls_shift/su_max 0.001
_refine_ls_shift/su_mean 0.000
_refine_ls_structure_factor_coef Fsqd
_refine_ls_weighting_details 'calc w=1/[\s^2^(Fo^2^)+(0.0407P)^2^+7.5149P] where P=(Fo^2^+2Fc^2^)/3'
_refine_ls_weighting_scheme calc
_refine_ls_wR_factor_gt 0.1260
_refine_ls_wR_factor_ref 0.1358
_reflns_number_gt 14300
_reflns_number_total 18243
_reflns_threshold_expression >2sigma(I)
_cod_data_source_file c7cc03486e2.cif
_cod_data_source_block gcp_528_co
_cod_original_sg_symbol_H-M 'P 21/n'
_cod_database_code 7120311

loop_
_symmetry_equiv_pos_as_xyz
'x, y, z'
'-x+1/2, y+1/2, -z+1/2'
'-x, -y, -z'
'x-1/2, -y-1/2, z-1/2'

loop_
_atom_site_label
_atom_site_type_symbol
_atom_site_fract_x
_atom_site_fract_y
_atom_site_fract_z
_atom_site_U_iso_or_equiv
_atom_site_adp_type
_atom_site_occupancy
_atom_site_symmetry_multiplicity
_atom_site_calc_flag
_atom_site_refinement_flags
Co1 Co 0.44760(3) 0.23502(3) 0.309120(7) 0.03577(11) Uani 1 1 d .
Co2 Co 0.84265(3) 0.19641(3) 0.571332(8) 0.04344(12) Uani 1 1 d .
S1 S 0.42557(7) 0.36606(5) 0.292646(17) 0.0529(2) Uani 1 1 d .
S2 S 0.76120(7) 0.08590(6) 0.551998(19) 0.0596(2) Uani 1 1 d .
O1 O 0.58156(14) 0.21647(12) 0.30103(4) 0.0391(5) Uani 1 1 d .
O2 O 0.31463(14) 0.23252(13) 0.32083(4) 0.0388(5) Uani 1 1 d .
O3 O 0.94664(16) 0.14806(13) 0.59246(4) 0.0444(5) Uani 1 1 d .
O4 O 0.75054(16) 0.26469(14) 0.55264(4) 0.0486(5) Uani 1 1 d .
N1 N 0.42033(17) 0.17672(14) 0.27664(4) 0.0344(5) Uani 1 1 d .
N2 N 0.47953(18) 0.26164(16) 0.34559(5) 0.0405(6) Uani 1 1 d .
N4 N 0.75833(19) 0.21039(16) 0.60092(5) 0.0440(6) Uani 1 1 d .
N3 N 0.9417(2) 0.21188(16) 0.54570(5) 0.0446(6) Uani 1 1 d .
C2 C 0.5941(2) 0.18524(18) 0.27650(6) 0.0357(6) Uani 1 1 d .
C28 C 0.3055(2) 0.26164(18) 0.34577(5) 0.0369(7) Uani 1 1 d .
C29 C 0.2119(2) 0.27836(18) 0.35807(6) 0.0381(7) Uani 1 1 d .
C6 C 0.5054(2) 0.13099(19) 0.23456(6) 0.0390(7) Uani 1 1 d .
H6 H 0.4456 0.1172 0.2249 0.047 Uiso 1 1 calc R
C27 C 0.3984(2) 0.27803(19) 0.36077(6) 0.0386(7) Uani 1 1 d .
C15 C 0.3238(2) 0.1464(2) 0.26639(6) 0.0405(7) Uani 1 1 d .
C5 C 0.5959(2) 0.12032(19) 0.22258(6) 0.0403(7) Uani 1 1 d .
C86 C 0.6688(2) 0.27852(19) 0.56602(6) 0.0441(7) Uani 1 1 d .
C63 C 1.1955(2) 0.1199(2) 0.54511(6) 0.0465(8) Uani 1 1 d .
C41 C 0.5788(2) 0.2733(2) 0.35827(6) 0.0444(8) Uani 1 1 d .
C3 C 0.6895(2) 0.17018(19) 0.26489(6) 0.0404(7) Uani 1 1 d .
C99 C 0.7739(2) 0.1779(2) 0.62828(6) 0.0435(7) Uani 1 1 d .
C21 C 0.3861(3) -0.0014(2) 0.27102(7) 0.0489(8) Uani 1 1 d .
C16 C 0.3075(2) 0.0609(2) 0.26362(6) 0.0448(8) Uani 1 1 d .
C1 C 0.5028(2) 0.16302(18) 0.26166(6) 0.0359(6) Uani 1 1 d .
C85 C 0.6705(2) 0.24908(19) 0.59388(6) 0.0433(7) Uani 1 1 d .
C53 C 0.5089(3) 0.3766(2) 0.26548(6) 0.0481(8) Uani 1 1 d .
C60 C 1.0300(2) 0.13814(19) 0.57936(6) 0.0422(7) Uani 1 1 d .
C20 C 0.2486(2) 0.2027(2) 0.25921(6) 0.0497(8) Uani 1 1 d .
H20 H 0.2601 0.2590 0.2615 0.060 Uiso 1 1 calc R
C64 C 1.1142(2) 0.16403(19) 0.53531(6) 0.0461(8) Uani 1 1 d .
H64 H 1.1138 0.1871 0.5177 0.055 Uiso 1 1 calc R
C100 C 0.7804(3) 0.2290(2) 0.65177(6) 0.0476(8) Uani 1 1 d .
C73 C 0.9274(3) 0.2537(2) 0.51966(6) 0.0515(9) Uani 1 1 d .
C59 C 1.0303(2) 0.17429(19) 0.55225(6) 0.0423(7) Uani 1 1 d .
C30 C 0.2184(2) 0.3098(2) 0.38461(6) 0.0456(8) Uani 1 1 d .
H30 H 0.1583 0.3210 0.3932 0.055 Uiso 1 1 calc R
C7 C 0.7875(2) 0.1848(2) 0.28195(7) 0.0485(8) Uani 1 1 d .
C62 C 1.1951(2) 0.0881(2) 0.57261(6) 0.0471(8) Uani 1 1 d .
H62 H 1.2522 0.0595 0.5790 0.057 Uiso 1 1 calc R
C32 C 0.3992(2) 0.3102(2) 0.38782(6) 0.0476(8) Uani 1 1 d .
H32 H 0.4601 0.3204 0.3974 0.057 Uiso 1 1 calc R
C31 C 0.3102(3) 0.3264(2) 0.39975(6) 0.0466(8) Uani 1 1 d .
C65 C 1.1214(3) 0.0617(2) 0.61982(6) 0.0524(9) Uani 1 1 d .
C61 C 1.1174(2) 0.09610(19) 0.59033(6) 0.0435(7) Uani 1 1 d .
C33 C 0.1119(2) 0.2632(2) 0.34200(6) 0.0478(8) Uani 1 1 d .
C69 C 1.2873(3) 0.1004(2) 0.52790(7) 0.0529(9) Uani 1 1 d .
C4 C 0.6862(2) 0.1391(2) 0.23861(6) 0.0438(7) Uani 1 1 d .
H4 H 0.7476 0.1294 0.2305 0.053 Uiso 1 1 calc R
C88 C 0.5049(3) 0.3316(2) 0.57223(7) 0.0548(9) Uani 1 1 d .
H88 H 0.4485 0.3607 0.5656 0.066 Uiso 1 1 calc R
C9 C 0.7872(3) 0.1301(3) 0.30810(7) 0.0666(11) Uani 1 1 d .
H9A H 0.7323 0.1462 0.3193 0.100 Uiso 1 1 calc R
H9B H 0.8499 0.1368 0.3185 0.100 Uiso 1 1 calc R
H9C H 0.7791 0.0733 0.3028 0.100 Uiso 1 1 calc R
C111 C 0.8423(3) 0.0004(2) 0.55565(7) 0.0545(9) Uani 1 1 d .
C78 C 0.8639(3) 0.2176(3) 0.49976(7) 0.0639(10) Uani 1 1 d .
H78 H 0.8327 0.1676 0.5034 0.077 Uiso 1 1 calc R
C105 C 0.7685(3) 0.3202(2) 0.65085(7) 0.0558(9) Uani 1 1 d .
C42 C 0.6164(2) 0.2181(2) 0.37829(7) 0.0530(9) Uani 1 1 d .
C11 C 0.6031(3) 0.0887(2) 0.19288(6) 0.0517(9) Uani 1 1 d .
C10 C 0.8811(2) 0.1625(3) 0.26558(8) 0.0678(11) Uani 1 1 d .
H10A H 0.8788 0.1050 0.2608 0.102 Uiso 1 1 calc R
H10B H 0.9411 0.1735 0.2767 0.102 Uiso 1 1 calc R
H10C H 0.8817 0.1951 0.2490 0.102 Uiso 1 1 calc R
C87 C 0.5814(2) 0.3193(2) 0.55438(6) 0.0479(8) Uani 1 1 d .
C52 C 0.5412(3) 0.1299(3) 0.41449(9) 0.0800(13) Uani 1 1 d .
H52 H 0.5643 0.1677 0.4278 0.096 Uiso 1 1 calc R
C72 C 1.2821(3) 0.1446(3) 0.50018(7) 0.0748(12) Uani 1 1 d .
H72A H 1.2234 0.1263 0.4896 0.112 Uiso 1 1 calc R
H72B H 1.3416 0.1323 0.4903 0.112 Uiso 1 1 calc R
H72C H 1.2778 0.2031 0.5032 0.112 Uiso 1 1 calc R
C104 C 0.7830(3) 0.0933(2) 0.63095(7) 0.0550(9) Uani 1 1 d .
H104 H 0.7806 0.0603 0.6152 0.066 Uiso 1 1 calc R
C103 C 0.7957(3) 0.0574(2) 0.65669(8) 0.0664(10) Uani 1 1 d .
H103 H 0.8000 0.0002 0.6583 0.080 Uiso 1 1 calc R
C89 C 0.5049(3) 0.3032(2) 0.60023(7) 0.0558(9) Uani 1 1 d .
C101 C 0.7946(3) 0.1906(2) 0.67757(7) 0.0641(10) Uani 1 1 d .
H101 H 0.7992 0.2229 0.6935 0.077 Uiso 1 1 calc R
C91 C 0.5770(3) 0.3443(2) 0.52380(7) 0.0555(9) Uani 1 1 d .
C90 C 0.5865(2) 0.2613(2) 0.61069(6) 0.0510(8) Uani 1 1 d .
H90 H 0.5872 0.2407 0.6286 0.061 Uiso 1 1 calc R
C79 C 1.0366(3) 0.3744(2) 0.53601(9) 0.0688(11) Uani 1 1 d .
C92 C 0.6673(3) 0.3986(2) 0.51645(8) 0.0671(10) Uani 1 1 d .
H92A H 0.6591 0.4168 0.4976 0.101 Uiso 1 1 calc R
H92B H 0.7286 0.3673 0.5187 0.101 Uiso 1 1 calc R
H92C H 0.6707 0.4458 0.5285 0.101 Uiso 1 1 calc R
C74 C 0.9739(3) 0.3294(2) 0.51492(7) 0.0618(10) Uani 1 1 d .
C36 C 0.0202(3) 0.2846(3) 0.35919(8) 0.0746(12) Uani 1 1 d .
H36A H 0.0214 0.2512 0.3756 0.112 Uiso 1 1 calc R
H36B H -0.0408 0.2740 0.3485 0.112 Uiso 1 1 calc R
H36C H 0.0229 0.3418 0.3643 0.112 Uiso 1 1 calc R
C26 C 0.4102(3) -0.0618(2) 0.25190(8) 0.0657(10) Uani 1 1 d .
H26 H 0.3752 -0.0637 0.2349 0.079 Uiso 1 1 calc R
C47 C 0.5596(3) 0.1434(3) 0.38689(7) 0.0584(9) Uani 1 1 d .
C17 C 0.2131(3) 0.0361(3) 0.25283(7) 0.0592(10) Uani 1 1 d .
H17 H 0.2002 -0.0200 0.2504 0.071 Uiso 1 1 calc R
C116 C 0.9281(3) -0.0070(2) 0.54039(8) 0.0659(10) Uani 1 1 d .
H116 H 0.9455 0.0355 0.5286 0.079 Uiso 1 1 calc R
C37 C 0.3104(3) 0.3615(3) 0.42932(7) 0.0654(11) Uani 1 1 d .
C46 C 0.6331(3) 0.3424(2) 0.35102(7) 0.0610(10) Uani 1 1 d .
H46 H 0.6069 0.3787 0.3377 0.073 Uiso 1 1 calc R
C19 C 0.1561(3) 0.1746(3) 0.24863(7) 0.0657(11) Uani 1 1 d .
H19 H 0.1057 0.2122 0.2435 0.079 Uiso 1 1 calc R
C68 C 1.0983(3) 0.1312(3) 0.64005(7) 0.0831(14) Uani 1 1 d .
H68A H 1.1458 0.1753 0.6380 0.125 Uiso 1 1 calc R
H68B H 1.1034 0.1105 0.6586 0.125 Uiso 1 1 calc R
H68C H 1.0311 0.1514 0.6362 0.125 Uiso 1 1 calc R
C102 C 0.8020(3) 0.1060(3) 0.67990(8) 0.0713(12) Uani 1 1 d .
H102 H 0.8113 0.0818 0.6972 0.086 Uiso 1 1 calc R
C34 C 0.1046(3) 0.1717(2) 0.33407(8) 0.0653(10) Uani 1 1 d .
H34A H 0.1603 0.1573 0.3229 0.098 Uiso 1 1 calc R
H34B H 0.0423 0.1620 0.3238 0.098 Uiso 1 1 calc R
H34C H 0.1066 0.1386 0.3505 0.098 Uiso 1 1 calc R
C35 C 0.1079(3) 0.3179(2) 0.31600(7) 0.0613(10) Uani 1 1 d .
H35A H 0.1164 0.3747 0.3213 0.092 Uiso 1 1 calc R
H35B H 0.0438 0.3111 0.3064 0.092 Uiso 1 1 calc R
H35C H 0.1611 0.3022 0.3041 0.092 Uiso 1 1 calc R
C98 C 0.4225(4) 0.2823(4) 0.64621(9) 0.121(2) Uani 1 1 d .
H98A H 0.3614 0.2913 0.6558 0.182 Uiso 1 1 calc R
H98B H 0.4783 0.3066 0.6565 0.182 Uiso 1 1 calc R
H98C H 0.4338 0.2240 0.6443 0.182 Uiso 1 1 calc R
C40 C 0.3433(6) 0.2917(4) 0.44891(9) 0.147(3) Uani 1 1 d .
H40A H 0.2896 0.2521 0.4500 0.221 Uiso 1 1 calc R
H40B H 0.3586 0.3139 0.4670 0.221 Uiso 1 1 calc R
H40C H 0.4022 0.2653 0.4421 0.221 Uiso 1 1 calc R
C110 C 0.8154(3) 0.3690(3) 0.63162(8) 0.0691(11) Uani 1 1 d .
H110 H 0.8570 0.3450 0.6188 0.083 Uiso 1 1 calc R
C18 C 0.1386(3) 0.0918(3) 0.24569(8) 0.0699(12) Uani 1 1 d .
H18 H 0.0761 0.0733 0.2388 0.084 Uiso 1 1 calc R
C114 C 0.9620(4) -0.1401(3) 0.55955(12) 0.0994(16) Uani 1 1 d .
H114 H 1.0021 -0.1872 0.5609 0.119 Uiso 1 1 calc R
C106 C 0.7086(4) 0.3591(3) 0.67002(8) 0.0749(12) Uani 1 1 d .
H106 H 0.6776 0.3275 0.6833 0.090 Uiso 1 1 calc R
C38 C 0.2112(4) 0.3952(5) 0.43711(10) 0.151(3) Uani 1 1 d .
H38A H 0.2174 0.4187 0.4553 0.226 Uiso 1 1 calc R
H38B H 0.1620 0.3516 0.4369 0.226 Uiso 1 1 calc R
H38C H 0.1900 0.4371 0.4241 0.226 Uiso 1 1 calc R
C94 C 0.4794(3) 0.3921(3) 0.51663(8) 0.0775(12) Uani 1 1 d .
H94A H 0.4222 0.3568 0.5190 0.116 Uiso 1 1 calc R
H94B H 0.4800 0.4104 0.4978 0.116 Uiso 1 1 calc R
H94C H 0.4749 0.4391 0.5286 0.116 Uiso 1 1 calc R
C23 C 0.5119(4) -0.0593(3) 0.30216(10) 0.0868(14) Uani 1 1 d .
H23 H 0.5463 -0.0585 0.3193 0.104 Uiso 1 1 calc R
C67 C 1.2266(3) 0.0274(3) 0.62795(8) 0.0804(13) Uani 1 1 d .
H67A H 1.2422 -0.0176 0.6159 0.121 Uiso 1 1 calc R
H67B H 1.2271 0.0082 0.6467 0.121 Uiso 1 1 calc R
H67C H 1.2761 0.0702 0.6263 0.121 Uiso 1 1 calc R
C22 C 0.4373(3) -0.0020(2) 0.29647(8) 0.0651(10) Uani 1 1 d .
H22 H 0.4213 0.0366 0.3098 0.078 Uiso 1 1 calc R
C93 C 0.5787(3) 0.2664(2) 0.50602(7) 0.0678(11) Uani 1 1 d .
H93A H 0.5199 0.2337 0.5093 0.102 Uiso 1 1 calc R
H93B H 0.6383 0.2349 0.5108 0.102 Uiso 1 1 calc R
H93C H 0.5790 0.2815 0.4868 0.102 Uiso 1 1 calc R
C8 C 0.7965(3) 0.2764(2) 0.29021(8) 0.0667(11) Uani 1 1 d .
H8A H 0.7954 0.3100 0.2739 0.100 Uiso 1 1 calc R
H8B H 0.8589 0.2851 0.3006 0.100 Uiso 1 1 calc R
H8C H 0.7409 0.2912 0.3014 0.100 Uiso 1 1 calc R
C95 C 0.4131(3) 0.3221(3) 0.61739(8) 0.0706(11) Uani 1 1 d .
C54 C 0.4839(3) 0.3461(2) 0.23940(7) 0.0605(10) Uani 1 1 d .
H54 H 0.4231 0.3183 0.2363 0.073 Uiso 1 1 calc R
C44 C 0.7653(3) 0.3039(3) 0.38343(9) 0.0776(13) Uani 1 1 d .
H44 H 0.8281 0.3142 0.3920 0.093 Uiso 1 1 calc R
C115 C 0.9879(4) -0.0761(3) 0.54239(10) 0.0861(14) Uani 1 1 d .
H115 H 1.0458 -0.0798 0.5322 0.103 Uiso 1 1 calc R
C96 C 0.3158(3) 0.2899(3) 0.60295(10) 0.0949(15) Uani 1 1 d .
H96A H 0.3079 0.3145 0.5850 0.142 Uiso 1 1 calc R
H96B H 0.2590 0.3041 0.6137 0.142 Uiso 1 1 calc R
H96C H 0.3196 0.2310 0.6011 0.142 Uiso 1 1 calc R
C112 C 0.8174(3) -0.0640(2) 0.57305(8) 0.0685(11) Uani 1 1 d .
H112 H 0.7605 -0.0599 0.5837 0.082 Uiso 1 1 calc R
C43 C 0.7115(3) 0.2357(3) 0.39054(8) 0.0699(11) Uani 1 1 d .
H43 H 0.7388 0.1999 0.4039 0.084 Uiso 1 1 calc R
C75 C 0.9558(4) 0.3657(3) 0.48869(9) 0.0826(14) Uani 1 1 d .
H75 H 0.9874 0.4153 0.4847 0.099 Uiso 1 1 calc R
C109 C 0.8000(4) 0.4541(3) 0.63160(10) 0.0926(15) Uani 1 1 d .
H109 H 0.8315 0.4866 0.6187 0.111 Uiso 1 1 calc R
C48 C 0.5247(3) 0.0854(3) 0.36779(8) 0.0666(10) Uani 1 1 d .
H48 H 0.5362 0.0932 0.3491 0.080 Uiso 1 1 calc R
C66 C 1.0437(3) -0.0076(3) 0.62219(9) 0.0820(13) Uani 1 1 d .
H66A H 0.9779 0.0128 0.6167 0.123 Uiso 1 1 calc R
H66B H 1.0433 -0.0265 0.6410 0.123 Uiso 1 1 calc R
H66C H 1.0612 -0.0526 0.6104 0.123 Uiso 1 1 calc R
C49 C 0.4731(3) 0.0164(3) 0.37599(10) 0.0854(13) Uani 1 1 d .
H49 H 0.4506 -0.0220 0.3629 0.103 Uiso 1 1 calc R
C58 C 0.5992(3) 0.4181(3) 0.26895(8) 0.0681(11) Uani 1 1 d .
H58 H 0.6176 0.4397 0.2862 0.082 Uiso 1 1 calc R
C113 C 0.8761(4) -0.1338(3) 0.57470(10) 0.0872(14) Uani 1 1 d .
H113 H 0.8579 -0.1772 0.5861 0.105 Uiso 1 1 calc R
C76 C 0.8937(4) 0.3301(3) 0.46907(9) 0.0929(17) Uani 1 1 d .
H76 H 0.8828 0.3558 0.4520 0.112 Uiso 1 1 calc R
C51 C 0.4881(4) 0.0597(4) 0.42252(11) 0.0957(16) Uani 1 1 d .
H51 H 0.4756 0.0513 0.4411 0.115 Uiso 1 1 calc R
C55 C 0.5483(4) 0.3565(3) 0.21784(8) 0.0766(12) Uani 1 1 d .
H55 H 0.5302 0.3357 0.2004 0.092 Uiso 1 1 calc R
C70 C 1.2908(3) 0.0067(3) 0.52295(8) 0.0768(12) Uani 1 1 d .
H70A H 1.2980 -0.0214 0.5404 0.115 Uiso 1 1 calc R
H70B H 1.3473 -0.0064 0.5119 0.115 Uiso 1 1 calc R
H70C H 1.2294 -0.0107 0.5135 0.115 Uiso 1 1 calc R
C107 C 0.6943(4) 0.4435(3) 0.66966(10) 0.0977(16) Uani 1 1 d .
H107 H 0.6540 0.4682 0.6826 0.117 Uiso 1 1 calc R
C77 C 0.8469(4) 0.2561(3) 0.47437(7) 0.0814(14) Uani 1 1 d .
H77 H 0.8040 0.2321 0.4610 0.098 Uiso 1 1 calc R
C57 C 0.6632(3) 0.4286(3) 0.24729(9) 0.0840(14) Uani 1 1 d .
H57 H 0.7237 0.4572 0.2501 0.101 Uiso 1 1 calc R
C71 C 1.3855(3) 0.1273(3) 0.54367(8) 0.0734(12) Uani 1 1 d .
H71A H 1.3831 0.1856 0.5472 0.110 Uiso 1 1 calc R
H71B H 1.4425 0.1151 0.5327 0.110 Uiso 1 1 calc R
H71C H 1.3918 0.0980 0.5609 0.110 Uiso 1 1 calc R
C56 C 0.6378(4) 0.3970(3) 0.22181(9) 0.0808(13) Uani 1 1 d .
H56 H 0.6813 0.4031 0.2073 0.097 Uiso 1 1 calc R
C80 C 0.9994(4) 0.3939(3) 0.56141(10) 0.0842(13) Uani 1 1 d .
H80 H 0.9351 0.3761 0.5657 0.101 Uiso 1 1 calc R
C84 C 1.1334(4) 0.4029(3) 0.53059(12) 0.0972(16) Uani 1 1 d .
H84 H 1.1609 0.3906 0.5137 0.117 Uiso 1 1 calc R
C45 C 0.7269(3) 0.3570(3) 0.36378(9) 0.0795(13) Uani 1 1 d .
H45 H 0.7639 0.4033 0.3589 0.095 Uiso 1 1 calc R
C25 C 0.4852(4) -0.1188(3) 0.25776(10) 0.0879(14) Uani 1 1 d .
H25 H 0.5012 -0.1581 0.2446 0.105 Uiso 1 1 calc R
C24 C 0.5363(4) -0.1176(3) 0.28293(12) 0.0980(16) Uani 1 1 d .
H24 H 0.5871 -0.1559 0.2869 0.118 Uiso 1 1 calc R
C108 C 0.7392(5) 0.4906(3) 0.65032(12) 0.1027(17) Uani 1 1 d .
H108 H 0.7287 0.5473 0.6498 0.123 Uiso 1 1 calc R
C97 C 0.4059(4) 0.4157(3) 0.62093(11) 0.1044(17) Uani 1 1 d .
H97A H 0.3934 0.4410 0.6032 0.157 Uiso 1 1 calc R
H97B H 0.4683 0.4362 0.6290 0.157 Uiso 1 1 calc R
H97C H 0.3516 0.4286 0.6328 0.157 Uiso 1 1 calc R
C83 C 1.1886(5) 0.4482(4) 0.54947(18) 0.121(2) Uani 1 1 d .
H83 H 1.2529 0.4662 0.5452 0.145 Uiso 1 1 calc R
C39 C 0.3914(5) 0.4274(4) 0.43271(11) 0.134(2) Uani 1 1 d .
H39A H 0.3746 0.4734 0.4209 0.201 Uiso 1 1 calc R
H39B H 0.4554 0.4050 0.4278 0.201 Uiso 1 1 calc R
H39C H 0.3956 0.4456 0.4516 0.201 Uiso 1 1 calc R
C50 C 0.4546(4) 0.0037(4) 0.40337(12) 0.0948(15) Uani 1 1 d .
H50 H 0.4194 -0.0428 0.4088 0.114 Uiso 1 1 calc R
C82 C 1.1508(5) 0.4677(4) 0.57452(17) 0.119(2) Uani 1 1 d .
H82 H 1.1885 0.4992 0.5872 0.143 Uiso 1 1 calc R
C81 C 1.0561(5) 0.4398(3) 0.58068(12) 0.1105(18) Uani 1 1 d .
H81 H 1.0300 0.4517 0.5978 0.133 Uiso 1 1 calc R
C12 C 0.6327(9) 0.1555(5) 0.17528(12) 0.282(7) Uani 1 1 d .
H12A H 0.5740 0.1865 0.1694 0.423 Uiso 1 1 calc R
H12B H 0.6647 0.1335 0.1594 0.423 Uiso 1 1 calc R
H12C H 0.6791 0.1910 0.1853 0.423 Uiso 1 1 calc R
C14 C 0.5080(5) 0.0571(6) 0.18142(11) 0.220(5) Uani 1 1 d .
H14A H 0.5166 0.0395 0.1627 0.331 Uiso 1 1 calc R
H14B H 0.4578 0.0998 0.1817 0.331 Uiso 1 1 calc R
H14C H 0.4868 0.0111 0.1923 0.331 Uiso 1 1 calc R
C13 C 0.6754(8) 0.0245(7) 0.19079(14) 0.311(8) Uani 1 1 d .
H13A H 0.7305 0.0340 0.2039 0.467 Uiso 1 1 calc R
H13B H 0.7004 0.0236 0.1724 0.467 Uiso 1 1 calc R
H13C H 0.6443 -0.0276 0.1946 0.467 Uiso 1 1 calc R

loop_
_atom_site_aniso_label
_atom_site_aniso_U_11
_atom_site_aniso_U_22
_atom_site_aniso_U_33
_atom_site_aniso_U_23
_atom_site_aniso_U_13
_atom_site_aniso_U_12
Co1 0.0319(2) 0.0444(2) 0.0309(2) -0.00392(17) -0.00113(15) -0.00017(18)
Co2 0.0499(3) 0.0476(3) 0.0332(2) 0.00335(19) 0.00575(18) 0.0122(2)
S1 0.0649(6) 0.0468(5) 0.0471(5) -0.0010(4) 0.0041(4) 0.0108(4)
S2 0.0652(6) 0.0589(6) 0.0545(5) -0.0053(4) 0.0001(4) 0.0046(5)
O1 0.0323(11) 0.0490(12) 0.0357(10) -0.0032(9) -0.0020(8) -0.0011(9)
O2 0.0342(11) 0.0522(12) 0.0300(10) -0.0058(9) -0.0002(8) -0.0008(10)
O3 0.0489(13) 0.0507(13) 0.0339(11) 0.0069(10) 0.0054(9) 0.0100(10)
O4 0.0536(14) 0.0547(13) 0.0379(11) 0.0050(10) 0.0054(10) 0.0144(11)
N1 0.0303(13) 0.0408(14) 0.0319(12) -0.0026(11) -0.0004(10) -0.0012(11)
N2 0.0336(13) 0.0512(15) 0.0363(13) -0.0030(12) -0.0026(10) -0.0013(12)
N4 0.0495(16) 0.0485(16) 0.0341(13) 0.0006(12) 0.0024(11) 0.0104(13)
N3 0.0547(17) 0.0459(15) 0.0337(13) 0.0052(11) 0.0064(11) 0.0135(13)
C2 0.0331(16) 0.0394(16) 0.0346(15) -0.0011(13) 0.0001(12) -0.0037(13)
C28 0.0388(16) 0.0412(16) 0.0305(14) 0.0005(13) -0.0010(12) 0.0020(14)
C29 0.0394(17) 0.0413(17) 0.0337(15) 0.0040(13) 0.0016(12) 0.0033(14)
C6 0.0338(16) 0.0491(18) 0.0339(15) 0.0004(14) -0.0022(12) -0.0009(14)
C27 0.0395(17) 0.0445(17) 0.0314(14) 0.0014(13) -0.0026(12) 0.0012(14)
C15 0.0301(16) 0.060(2) 0.0315(15) -0.0077(14) 0.0012(12) -0.0034(15)
C5 0.0419(18) 0.0418(17) 0.0373(16) 0.0021(14) 0.0031(13) 0.0003(14)
C86 0.053(2) 0.0428(18) 0.0361(16) -0.0014(14) -0.0005(14) 0.0071(15)
C63 0.051(2) 0.0492(19) 0.0399(17) -0.0018(15) 0.0074(14) 0.0015(16)
C41 0.0368(17) 0.060(2) 0.0356(16) -0.0079(15) -0.0026(13) -0.0037(16)
C3 0.0340(16) 0.0445(17) 0.0430(16) -0.0020(14) 0.0031(13) -0.0015(14)
C99 0.0444(18) 0.0477(19) 0.0390(16) 0.0073(15) 0.0077(13) 0.0090(15)
C21 0.053(2) 0.0460(19) 0.0485(19) -0.0025(16) 0.0062(15) -0.0106(16)
C16 0.0396(18) 0.059(2) 0.0358(16) -0.0067(15) 0.0036(13) -0.0102(16)
C1 0.0321(16) 0.0391(16) 0.0366(15) -0.0010(13) 0.0012(12) -0.0003(13)
C85 0.0478(19) 0.0461(18) 0.0358(15) -0.0030(14) 0.0004(13) 0.0089(15)
C53 0.060(2) 0.0401(18) 0.0437(18) 0.0055(15) -0.0033(15) 0.0017(16)
C60 0.0505(19) 0.0418(17) 0.0347(15) -0.0006(14) 0.0062(14) 0.0068(15)
C20 0.0392(18) 0.064(2) 0.0459(18) -0.0090(16) -0.0006(14) 0.0050(16)
C64 0.056(2) 0.0448(18) 0.0385(16) 0.0071(14) 0.0113(15) 0.0061(16)
C100 0.056(2) 0.0501(19) 0.0365(16) 0.0078(15) 0.0014(14) 0.0017(16)
C73 0.065(2) 0.053(2) 0.0375(17) 0.0069(16) 0.0118(15) 0.0233(18)
C59 0.0514(19) 0.0413(17) 0.0341(15) 0.0044(14) 0.0024(13) 0.0065(15)
C30 0.0488(19) 0.0527(19) 0.0356(16) 0.0031(15) 0.0074(14) 0.0062(16)
C7 0.0313(17) 0.062(2) 0.0525(19) -0.0037(17) 0.0006(14) -0.0043(15)
C62 0.0463(19) 0.054(2) 0.0412(17) 0.0035(15) 0.0018(14) 0.0078(16)
C32 0.0470(19) 0.062(2) 0.0332(15) -0.0048(15) -0.0054(14) -0.0003(17)
C31 0.055(2) 0.053(2) 0.0306(15) -0.0028(14) 0.0002(14) 0.0002(16)
C65 0.054(2) 0.067(2) 0.0365(17) 0.0125(16) 0.0012(15) 0.0089(18)
C61 0.0489(19) 0.0443(18) 0.0375(16) 0.0038(14) 0.0036(14) 0.0028(15)
C33 0.0372(17) 0.065(2) 0.0408(17) 0.0009(16) 0.0018(13) 0.0044(16)
C69 0.051(2) 0.064(2) 0.0441(18) 0.0023(17) 0.0106(15) 0.0079(18)
C4 0.0343(17) 0.0534(19) 0.0445(17) -0.0017(15) 0.0101(13) 0.0009(15)
C88 0.048(2) 0.064(2) 0.052(2) -0.0048(18) -0.0043(16) 0.0133(17)
C9 0.044(2) 0.096(3) 0.059(2) 0.009(2) -0.0106(17) 0.001(2)
C111 0.067(2) 0.048(2) 0.0480(19) -0.0085(16) 0.0057(17) -0.0016(17)
C78 0.084(3) 0.071(3) 0.0371(18) 0.0005(17) 0.0066(18) 0.023(2)
C105 0.074(3) 0.053(2) 0.0387(17) 0.0004(16) -0.0080(17) 0.0001(19)
C42 0.0368(18) 0.074(2) 0.0472(18) -0.0052(18) -0.0066(14) 0.0020(17)
C11 0.0463(19) 0.073(2) 0.0366(17) -0.0076(17) 0.0052(14) 0.0054(18)
C10 0.0297(18) 0.099(3) 0.075(3) -0.013(2) 0.0040(17) -0.0033(19)
C87 0.0485(19) 0.0480(19) 0.0468(18) -0.0028(16) -0.0035(15) 0.0067(16)
C52 0.081(3) 0.097(3) 0.062(3) 0.015(2) -0.002(2) 0.012(3)
C72 0.068(3) 0.107(3) 0.051(2) 0.014(2) 0.0224(19) 0.013(2)
C104 0.065(2) 0.049(2) 0.051(2) 0.0037(17) 0.0094(17) 0.0083(18)
C103 0.082(3) 0.052(2) 0.066(2) 0.019(2) 0.013(2) 0.010(2)
C89 0.049(2) 0.070(2) 0.0492(19) -0.0075(18) 0.0066(16) 0.0123(18)
C101 0.086(3) 0.067(3) 0.0386(18) 0.0127(18) 0.0002(18) 0.005(2)
C91 0.058(2) 0.060(2) 0.0471(19) 0.0081(17) -0.0078(16) 0.0078(18)
C90 0.050(2) 0.064(2) 0.0390(17) -0.0039(16) 0.0038(14) 0.0103(17)
C79 0.077(3) 0.053(2) 0.077(3) 0.021(2) 0.007(2) 0.011(2)
C92 0.079(3) 0.060(2) 0.062(2) 0.0096(19) 0.002(2) 0.005(2)
C74 0.075(3) 0.062(2) 0.050(2) 0.0180(18) 0.0152(18) 0.022(2)
C36 0.038(2) 0.122(4) 0.064(2) -0.005(2) 0.0042(17) 0.008(2)
C26 0.079(3) 0.059(2) 0.059(2) -0.0090(19) 0.007(2) 0.000(2)
C47 0.042(2) 0.077(3) 0.055(2) 0.010(2) -0.0069(16) 0.0120(19)
C17 0.047(2) 0.078(3) 0.052(2) -0.0111(19) 0.0001(16) -0.019(2)
C116 0.078(3) 0.053(2) 0.068(2) -0.0091(19) 0.018(2) 0.001(2)
C37 0.080(3) 0.082(3) 0.0349(18) -0.0127(19) 0.0065(17) -0.002(2)
C46 0.058(2) 0.079(3) 0.0456(19) -0.0012(19) -0.0066(16) -0.016(2)
C19 0.036(2) 0.099(3) 0.061(2) -0.016(2) -0.0098(16) 0.012(2)
C68 0.099(3) 0.114(4) 0.0360(19) -0.002(2) -0.001(2) 0.013(3)
C102 0.091(3) 0.078(3) 0.046(2) 0.026(2) 0.005(2) 0.012(2)
C34 0.051(2) 0.072(3) 0.072(2) -0.005(2) -0.0038(18) -0.0176(19)
C35 0.053(2) 0.082(3) 0.0478(19) 0.0065(19) -0.0115(16) 0.014(2)
C98 0.089(4) 0.202(6) 0.075(3) 0.028(4) 0.039(3) 0.058(4)
C40 0.261(8) 0.147(5) 0.033(2) 0.005(3) -0.014(3) 0.015(5)
C110 0.085(3) 0.066(3) 0.055(2) 0.004(2) -0.007(2) -0.008(2)
C18 0.036(2) 0.111(4) 0.062(2) -0.022(2) -0.0052(17) -0.015(2)
C114 0.109(4) 0.065(3) 0.125(4) -0.002(3) 0.010(3) 0.025(3)
C106 0.119(4) 0.060(2) 0.046(2) -0.0027(19) 0.006(2) 0.007(2)
C38 0.093(4) 0.289(9) 0.070(3) -0.094(4) 0.001(3) 0.038(5)
C94 0.074(3) 0.094(3) 0.063(2) 0.019(2) -0.017(2) 0.019(2)
C23 0.098(4) 0.078(3) 0.083(3) 0.004(3) -0.023(3) 0.018(3)
C67 0.062(3) 0.120(4) 0.059(2) 0.034(2) -0.0001(19) 0.016(3)
C22 0.076(3) 0.057(2) 0.061(2) -0.0050(19) -0.005(2) 0.003(2)
C93 0.083(3) 0.074(3) 0.0459(19) -0.0058(19) -0.0039(18) -0.004(2)
C8 0.045(2) 0.072(3) 0.083(3) -0.017(2) -0.0005(18) -0.0139(19)
C95 0.057(2) 0.094(3) 0.061(2) -0.004(2) 0.0114(19) 0.022(2)
C54 0.077(3) 0.058(2) 0.0464(19) 0.0071(17) -0.0021(18) -0.012(2)
C44 0.042(2) 0.120(4) 0.070(3) -0.021(3) -0.0117(19) -0.016(2)
C115 0.085(3) 0.067(3) 0.108(4) -0.021(3) 0.028(3) 0.010(2)
C96 0.057(3) 0.122(4) 0.107(4) -0.002(3) 0.019(2) 0.011(3)
C112 0.088(3) 0.055(2) 0.063(2) 0.000(2) 0.014(2) -0.001(2)
C43 0.045(2) 0.104(3) 0.059(2) -0.002(2) -0.0156(17) 0.005(2)
C75 0.117(4) 0.072(3) 0.060(3) 0.026(2) 0.023(3) 0.024(3)
C109 0.130(5) 0.062(3) 0.085(3) 0.021(3) -0.010(3) -0.018(3)
C48 0.061(2) 0.071(3) 0.067(2) 0.011(2) -0.0088(19) -0.001(2)
C66 0.079(3) 0.087(3) 0.080(3) 0.040(3) 0.006(2) -0.005(2)
C49 0.079(3) 0.085(3) 0.091(3) 0.015(3) -0.010(3) -0.006(3)
C58 0.074(3) 0.077(3) 0.052(2) 0.008(2) -0.0094(19) -0.020(2)
C113 0.127(4) 0.054(3) 0.081(3) 0.006(2) 0.007(3) 0.003(3)
C76 0.138(5) 0.097(4) 0.044(2) 0.024(2) 0.014(3) 0.048(3)
C51 0.092(4) 0.117(4) 0.079(3) 0.042(3) 0.016(3) 0.019(3)
C55 0.102(3) 0.082(3) 0.046(2) -0.001(2) 0.009(2) -0.019(3)
C70 0.079(3) 0.080(3) 0.073(3) -0.014(2) 0.020(2) 0.015(2)
C107 0.151(5) 0.064(3) 0.077(3) -0.014(3) -0.002(3) 0.023(3)
C77 0.112(4) 0.093(3) 0.039(2) 0.003(2) 0.000(2) 0.035(3)
C57 0.073(3) 0.103(4) 0.075(3) 0.026(3) -0.005(2) -0.031(3)
C71 0.053(2) 0.100(3) 0.068(2) 0.004(2) 0.0115(19) -0.001(2)
C56 0.090(3) 0.092(3) 0.062(3) 0.019(2) 0.017(2) -0.009(3)
C80 0.098(4) 0.073(3) 0.082(3) -0.004(3) 0.009(3) -0.008(3)
C84 0.091(4) 0.081(3) 0.120(4) 0.027(3) 0.014(3) 0.008(3)
C45 0.060(3) 0.107(4) 0.071(3) -0.011(3) -0.001(2) -0.036(3)
C25 0.116(4) 0.061(3) 0.088(3) -0.012(2) 0.007(3) 0.014(3)
C24 0.105(4) 0.070(3) 0.118(4) -0.002(3) 0.000(3) 0.029(3)
C108 0.153(5) 0.052(3) 0.101(4) -0.003(3) -0.016(4) 0.006(3)
C97 0.090(4) 0.110(4) 0.115(4) -0.037(3) 0.027(3) 0.027(3)
C83 0.088(4) 0.092(4) 0.181(7) 0.022(5) -0.014(5) -0.012(3)
C39 0.151(5) 0.154(6) 0.100(4) -0.084(4) 0.042(4) -0.062(4)
C50 0.076(3) 0.098(4) 0.111(4) 0.032(3) -0.001(3) -0.001(3)
C82 0.119(5) 0.079(4) 0.155(6) 0.004(4) -0.047(5) -0.003(4)
C81 0.131(5) 0.095(4) 0.104(4) -0.017(3) -0.013(4) -0.006(4)
C12 0.60(2) 0.190(8) 0.060(4) -0.025(4) 0.121(7) -0.175(11)
C14 0.116(5) 0.460(15) 0.087(4) -0.155(7) 0.034(3) -0.100(7)
C13 0.383(13) 0.425(15) 0.116(5) -0.173(8) -0.117(7) 0.326(13)

loop_
_atom_type_symbol
_atom_type_description
_atom_type_scat_dispersion_real
_atom_type_scat_dispersion_imag
_atom_type_scat_source
C C 0.0033 0.0016 'International Tables Vol C Tables 4.2.6.8 and 6.1.1.4'
H H 0.0000 0.0000 'International Tables Vol C Tables 4.2.6.8 and 6.1.1.4'
N N 0.0061 0.0033 'International Tables Vol C Tables 4.2.6.8 and 6.1.1.4'
O O 0.0106 0.0060 'International Tables Vol C Tables 4.2.6.8 and 6.1.1.4'
S S 0.1246 0.1234 'International Tables Vol C Tables 4.2.6.8 and 6.1.1.4'
Co Co 0.3494 0.9721 'International Tables Vol C Tables 4.2.6.8 and 6.1.1.4'

loop_
_geom_angle_atom_site_label_1
_geom_angle_atom_site_label_2
_geom_angle_atom_site_label_3
_geom_angle
N2 Co1 O1 93.05(9)
N2 Co1 N1 162.91(11)
O1 Co1 N1 84.02(9)
N2 Co1 O2 84.24(9)
O1 Co1 O2 168.20(9)
N1 Co1 O2 95.20(9)
N2 Co1 S1 97.94(8)
O1 Co1 S1 100.80(7)
N1 Co1 S1 99.15(8)
O2 Co1 S1 90.96(7)
O4 Co2 N3 93.56(10)
O4 Co2 O3 168.37(10)
N3 Co2 O3 84.06(10)
O4 Co2 N4 84.26(10)
N3 Co2 N4 163.08(12)
O3 Co2 N4 94.69(10)
O4 Co2 S2 88.61(8)
N3 Co2 S2 99.65(9)
O3 Co2 S2 103.00(7)
N4 Co2 S2 97.07(9)
C53 S1 Co1 106.03(11)
C111 S2 Co2 107.49(12)
C2 O1 Co1 114.17(17)
C28 O2 Co1 113.18(17)
C60 O3 Co2 114.11(18)
C86 O4 Co2 113.82(18)
C1 N1 C15 119.0(2)
C1 N1 Co1 113.71(18)
C15 N1 Co1 127.32(18)
C27 N2 C41 118.3(2)
C27 N2 Co1 114.02(19)
C41 N2 Co1 127.43(19)
C85 N4 C99 119.7(3)
C85 N4 Co2 113.41(19)
C99 N4 Co2 126.6(2)
C59 N3 C73 120.2(3)
C59 N3 Co2 114.4(2)
C73 N3 Co2 125.2(2)
O1 C2 C3 124.7(3)
O1 C2 C1 114.8(2)
C3 C2 C1 120.4(3)
O2 C28 C29 124.7(3)
O2 C28 C27 115.3(2)
C29 C28 C27 120.0(3)
C30 C29 C28 115.8(3)
C30 C29 C33 123.6(3)
C28 C29 C33 120.5(2)
C5 C6 C1 119.6(3)
N2 C27 C32 126.9(3)
N2 C27 C28 112.0(2)
C32 C27 C28 121.0(3)
C20 C15 C16 121.2(3)
C20 C15 N1 118.9(3)
C16 C15 N1 119.9(3)
C6 C5 C4 118.2(3)
C6 C5 C11 121.9(3)
C4 C5 C11 119.9(3)
O4 C86 C85 115.4(3)
O4 C86 C87 124.0(3)
C85 C86 C87 120.6(3)
C64 C63 C62 118.9(3)
C64 C63 C69 123.5(3)
C62 C63 C69 117.6(3)
C46 C41 C42 121.3(3)
C46 C41 N2 118.2(3)
C42 C41 N2 120.5(3)
C4 C3 C2 115.6(3)
C4 C3 C7 123.7(3)
C2 C3 C7 120.6(3)
C104 C99 C100 120.4(3)
C104 C99 N4 117.4(3)
C100 C99 N4 122.3(3)
C22 C21 C26 118.0(4)
C22 C21 C16 122.4(3)
C26 C21 C16 119.6(3)
C17 C16 C15 116.7(3)
C17 C16 C21 120.3(3)
C15 C16 C21 122.9(3)
N1 C1 C6 127.4(3)
N1 C1 C2 112.0(2)
C6 C1 C2 120.6(3)
N4 C85 C90 127.3(3)
N4 C85 C86 112.0(3)
C90 C85 C86 120.7(3)
C58 C53 C54 117.5(3)
C58 C53 S1 121.6(3)
C54 C53 S1 120.9(3)
O3 C60 C61 124.6(3)
O3 C60 C59 115.2(3)
C61 C60 C59 120.2(3)
C15 C20 C19 119.6(4)
C63 C64 C59 119.2(3)
C101 C100 C99 117.5(3)
C101 C100 C105 118.6(3)
C99 C100 C105 123.9(3)
C78 C73 C74 121.2(3)
C78 C73 N3 117.9(3)
C74 C73 N3 121.0(3)
N3 C59 C64 127.8(3)
N3 C59 C60 111.4(3)
C64 C59 C60 120.7(3)
C29 C30 C31 124.8(3)
C3 C7 C10 111.7(3)
C3 C7 C8 110.2(3)
C10 C7 C8 107.6(3)
C3 C7 C9 109.0(3)
C10 C7 C9 108.4(3)
C8 C7 C9 110.0(3)
C61 C62 C63 125.3(3)
C31 C32 C27 119.4(3)
C32 C31 C30 119.0(3)
C32 C31 C37 119.7(3)
C30 C31 C37 121.3(3)
C66 C65 C61 109.7(3)
C66 C65 C68 109.9(3)
C61 C65 C68 109.1(3)
C66 C65 C67 108.8(3)
C61 C65 C67 111.7(3)
C68 C65 C67 107.7(3)
C62 C61 C60 115.5(3)
C62 C61 C65 123.3(3)
C60 C61 C65 121.2(3)
C29 C33 C34 109.1(3)
C29 C33 C36 112.0(3)
C34 C33 C36 108.0(3)
C29 C33 C35 109.0(3)
C34 C33 C35 110.6(3)
C36 C33 C35 108.0(3)
C72 C69 C63 111.8(3)
C72 C69 C70 109.2(3)
C63 C69 C70 108.5(3)
C72 C69 C71 108.2(3)
C63 C69 C71 110.1(3)
C70 C69 C71 109.0(3)
C3 C4 C5 125.3(3)
C87 C88 C89 125.3(3)
C116 C111 C112 118.5(4)
C116 C111 S2 121.7(3)
C112 C111 S2 119.6(3)
C73 C78 C77 120.0(4)
C110 C105 C106 118.0(4)
C110 C105 C100 122.5(3)
C106 C105 C100 119.5(3)
C41 C42 C43 117.1(3)
C41 C42 C47 122.9(3)
C43 C42 C47 120.0(3)
C13 C11 C12 107.9(7)
C13 C11 C14 107.0(6)
C12 C11 C14 106.9(6)
C13 C11 C5 112.2(4)
C12 C11 C5 109.4(4)
C14 C11 C5 113.2(3)
C88 C87 C86 115.2(3)
C88 C87 C91 124.6(3)
C86 C87 C91 120.2(3)
C47 C52 C51 120.3(5)
C103 C104 C99 120.7(3)
C102 C103 C104 119.9(4)
C90 C89 C88 119.0(3)
C90 C89 C95 122.4(3)
C88 C89 C95 118.6(3)
C102 C101 C100 121.4(4)
C93 C91 C87 108.9(3)
C93 C91 C94 108.6(3)
C87 C91 C94 110.6(3)
C93 C91 C92 108.3(3)
C87 C91 C92 111.9(3)
C94 C91 C92 108.4(3)
C89 C90 C85 119.1(3)
C80 C79 C84 117.0(5)
C80 C79 C74 121.1(4)
C84 C79 C74 121.8(4)
C73 C74 C75 116.9(4)
C73 C74 C79 123.9(3)
C75 C74 C79 119.1(4)
C25 C26 C21 121.1(4)
C52 C47 C48 118.1(4)
C52 C47 C42 120.4(4)
C48 C47 C42 121.5(3)
C18 C17 C16 122.0(4)
C115 C116 C111 121.1(4)
C38 C37 C39 110.0(5)
C38 C37 C40 110.4(4)
C39 C37 C40 105.6(4)
C38 C37 C31 113.7(3)
C39 C37 C31 109.6(3)
C40 C37 C31 107.1(3)
C41 C46 C45 119.5(4)
C18 C19 C20 120.3(4)
C103 C102 C101 120.1(3)
C105 C110 C109 119.7(4)
C19 C18 C17 120.1(3)
C115 C114 C113 119.5(4)
C107 C106 C105 121.4(4)
C24 C23 C22 121.0(4)
C23 C22 C21 120.5(4)
C97 C95 C89 108.2(4)
C97 C95 C96 109.5(4)
C89 C95 C96 110.9(3)
C97 C95 C98 108.5(4)
C89 C95 C98 111.7(3)
C96 C95 C98 108.0(4)
C55 C54 C53 120.8(4)
C45 C44 C43 120.1(4)
C116 C115 C114 120.0(4)
C113 C112 C111 120.4(4)
C44 C43 C42 121.8(4)
C76 C75 C74 121.9(4)
C108 C109 C110 121.1(5)
C49 C48 C47 121.0(4)
C50 C49 C48 120.6(5)
C53 C58 C57 121.5(4)
C112 C113 C114 120.4(4)
C75 C76 C77 120.2(4)
C50 C51 C52 120.5(5)
C56 C55 C54 120.7(4)
C108 C107 C106 120.0(5)
C76 C77 C78 119.8(4)
C56 C57 C58 120.1(4)
C55 C56 C57 119.4(4)
C79 C80 C81 121.2(5)
C83 C84 C79 121.6(6)
C44 C45 C46 120.3(4)
C24 C25 C26 120.1(4)
C25 C24 C23 119.3(4)
C107 C108 C109 119.8(5)
C84 C83 C82 121.0(6)
C51 C50 C49 119.6(5)
C83 C82 C81 119.0(6)
C82 C81 C80 120.3(6)

loop_
_geom_bond_atom_site_label_1
_geom_bond_atom_site_label_2
_geom_bond_distance
Co1 N2 1.850(2)
Co1 O1 1.8562(19)
Co1 N1 1.858(2)
Co1 O2 1.8713(19)
Co1 S1 2.2822(9)
Co2 O4 1.856(2)
Co2 N3 1.856(2)
Co2 O3 1.857(2)
Co2 N4 1.863(2)
Co2 S2 2.2731(11)
S1 C53 1.757(3)
S2 C111 1.757(4)
O1 C2 1.307(3)
O2 C28 1.306(3)
O3 C60 1.304(3)
O4 C86 1.302(4)
N1 C1 1.352(3)
N1 C15 1.440(3)
N2 C27 1.351(4)
N2 C41 1.443(4)
N4 C85 1.354(4)
N4 C99 1.432(4)
N3 C59 1.350(4)
N3 C73 1.437(4)
C2 C3 1.424(4)
C2 C1 1.428(4)
C28 C29 1.421(4)
C28 C27 1.430(4)
C29 C30 1.381(4)
C29 C33 1.530(4)
C6 C5 1.363(4)
C6 C1 1.412(4)
C27 C32 1.409(4)
C15 C20 1.384(4)
C15 C16 1.408(4)
C5 C4 1.433(4)
C5 C11 1.532(4)
C86 C85 1.430(4)
C86 C87 1.430(4)
C63 C64 1.363(4)
C63 C62 1.428(4)
C63 C69 1.533(4)
C41 C46 1.382(5)
C41 C42 1.395(5)
C3 C4 1.367(4)
C3 C7 1.530(4)
C99 C104 1.382(4)
C99 C100 1.406(4)
C21 C22 1.384(5)
C21 C26 1.392(5)
C21 C16 1.483(5)
C16 C17 1.397(4)
C85 C90 1.417(4)
C53 C58 1.378(5)
C53 C54 1.384(5)
C60 C61 1.428(4)
C60 C59 1.437(4)
C20 C19 1.387(5)
C64 C59 1.415(4)
C100 C101 1.401(4)
C100 C105 1.486(5)
C73 C78 1.384(5)
C73 C74 1.395(5)
C30 C31 1.421(4)
C7 C10 1.539(4)
C7 C8 1.540(5)
C7 C9 1.545(5)
C62 C61 1.370(4)
C32 C31 1.357(4)
C31 C37 1.540(4)
C65 C66 1.530(5)
C65 C61 1.531(4)
C65 C68 1.531(5)
C65 C67 1.537(5)
C33 C34 1.533(5)
C33 C36 1.538(4)
C33 C35 1.538(4)
C69 C72 1.520(5)
C69 C70 1.537(5)
C69 C71 1.545(5)
C88 C87 1.371(5)
C88 C89 1.431(5)
C111 C116 1.384(5)
C111 C112 1.389(5)
C78 C77 1.389(5)
C105 C110 1.386(5)
C105 C106 1.394(5)
C42 C43 1.401(5)
C42 C47 1.494(5)
C11 C13 1.421(7)
C11 C12 1.441(7)
C11 C14 1.449(6)
C87 C91 1.533(4)
C52 C47 1.384(5)
C52 C51 1.401(6)
C104 C103 1.379(5)
C103 C102 1.372(5)
C89 C90 1.358(5)
C89 C95 1.530(5)
C101 C102 1.379(5)
C91 C93 1.529(5)
C91 C94 1.535(5)
C91 C92 1.538(5)
C79 C80 1.379(6)
C79 C84 1.398(6)
C79 C74 1.482(6)
C74 C75 1.411(5)
C26 C25 1.377(6)
C47 C48 1.385(5)
C17 C18 1.372(5)
C116 C115 1.372(6)
C37 C38 1.485(6)
C37 C39 1.519(6)
C37 C40 1.528(6)
C46 C45 1.387(5)
C19 C18 1.367(6)
C98 C95 1.537(6)
C110 C109 1.394(6)
C114 C115 1.380(6)
C114 C113 1.381(6)
C106 C107 1.380(6)
C23 C24 1.373(6)
C23 C22 1.375(5)
C95 C97 1.529(6)
C95 C96 1.534(6)
C54 C55 1.383(5)
C44 C45 1.366(6)
C44 C43 1.366(6)
C112 C113 1.373(6)
C75 C76 1.361(7)
C109 C108 1.369(7)
C48 C49 1.376(6)
C49 C50 1.372(6)
C58 C57 1.383(5)
C76 C77 1.378(7)
C51 C50 1.358(7)
C55 C56 1.363(6)
C107 C108 1.362(7)
C57 C56 1.365(6)
C80 C81 1.391(7)
C84 C83 1.363(8)
C25 C24 1.371(6)
C83 C82 1.366(8)
C82 C81 1.377(8)
